data_7708648
loop_
_publ_author_name
'Schulz, Axel'
'Szych, Lilian'
'Pilopp, Yannic'
'Bresien, Jonas'
'Villinger, Alexander'
'L\"udtke, Karsten Paul'

_publ_section_title
;
 On the Reaction of Potassium Phosphide KP(iPr)Ter with Chalcogenes,
 Heteroallenes and Acyl Chloride
;
_journal_name_full 'Dalton Transactions'
_journal_paper_doi 10.1039/D1DT03400F
_journal_year 2021
_chemical_formula_moiety 'C38 H47 Au Cl O P'
_chemical_formula_sum 'C38 H47 Au Cl O P'
_chemical_formula_weight 783.14
_space_group_crystal_system monoclinic
_space_group_IT_number 14
_space_group_name_Hall '-P 2yn'
_space_group_name_H-M_alt 'P 1 21/n 1'
_atom_sites_solution_hydrogens geom
_audit_creation_method SHELXL-2014/7
_audit_update_record
;
2021-08-03 deposited with the CCDC.	2021-10-29 downloaded from the CCDC.
;
_cell_angle_alpha 90
_cell_angle_beta 95.077(3)
_cell_angle_gamma 90
_cell_formula_units_Z 4
_cell_length_a 11.9543(16)
_cell_length_b 21.211(3)
_cell_length_c 13.1411(17)
_cell_measurement_reflns_used 9807
_cell_measurement_temperature 123(2)
_cell_measurement_theta_max 34.48
_cell_measurement_theta_min 2.57
_cell_volume 3319.0(8)
_computing_cell_refinement 'Bruker Apex V7.51A'
_computing_data_collection 'Bruker Apex V7.51A'
_computing_data_reduction 'Bruker SAINT'
_computing_molecular_graphics 'ORTEP-3v2.01 (Farrugia, 1997)'
_computing_publication_material 'SHELXL-2014/7 (Sheldrick, 2014)'
_computing_structure_refinement 'SHELXL-2014/7 (Sheldrick, 2014)'
_computing_structure_solution 'Bruker SHELXTL'
_diffrn_ambient_temperature 123(2)
_diffrn_measured_fraction_theta_full 0.997
_diffrn_measured_fraction_theta_max 0.999
_diffrn_measurement_device_type 'Bruker Apex Kappa-II-CCD-diffractometer'
_diffrn_measurement_method 'phi and omega scans'
_diffrn_radiation_type MoK\a
_diffrn_radiation_wavelength 0.71073
_diffrn_reflns_av_R_equivalents 0.0591
_diffrn_reflns_av_unetI/netI 0.0384
_diffrn_reflns_Laue_measured_fraction_full 0.997
_diffrn_reflns_Laue_measured_fraction_max 0.999
_diffrn_reflns_limit_h_max 18
_diffrn_reflns_limit_h_min -18
_diffrn_reflns_limit_k_max 32
_diffrn_reflns_limit_k_min -32
_diffrn_reflns_limit_l_max 19
_diffrn_reflns_limit_l_min -19
_diffrn_reflns_number 76813
_diffrn_reflns_point_group_measured_fraction_full 0.997
_diffrn_reflns_point_group_measured_fraction_max 0.999
_diffrn_reflns_theta_full 25.242
_diffrn_reflns_theta_max 32.500
_diffrn_reflns_theta_min 2.927
_diffrn_source 'sealed tube'
_exptl_absorpt_coefficient_mu 4.590
_exptl_absorpt_correction_T_max 0.7469
_exptl_absorpt_correction_T_min 0.5835
_exptl_absorpt_correction_type multi-scan
_exptl_absorpt_process_details '(SADABS; Sheldrick, 2004)'
_exptl_crystal_colour colourless
_exptl_crystal_density_diffrn 1.567
_exptl_crystal_description block
_exptl_crystal_F_000 1576
_exptl_crystal_size_max 0.520
_exptl_crystal_size_mid 0.120
_exptl_crystal_size_min 0.120
_refine_diff_density_max 1.547
_refine_diff_density_min -0.635
_refine_diff_density_rms 0.109
_refine_ls_extinction_method none
_refine_ls_goodness_of_fit_ref 1.015
_refine_ls_hydrogen_treatment constr
_refine_ls_matrix_type full
_refine_ls_number_parameters 387
_refine_ls_number_reflns 11972
_refine_ls_number_restraints 0
_refine_ls_restrained_S_all 1.015
_refine_ls_R_factor_all 0.0321
_refine_ls_R_factor_gt 0.0240
_refine_ls_shift/su_max 0.003
_refine_ls_shift/su_mean 0.000
_refine_ls_structure_factor_coef Fsqd
_refine_ls_weighting_details 'w=1/[\s^2^(Fo^2^)+(0.0175P)^2^+2.3957P] where P=(Fo^2^+2Fc^2^)/3'
_refine_ls_weighting_scheme calc
_refine_ls_wR_factor_gt 0.0551
_refine_ls_wR_factor_ref 0.0586
_reflns_Friedel_coverage 0.000
_reflns_number_gt 10278
_reflns_number_total 11972
_reflns_threshold_expression 'I > 2\s(I)'
_cod_data_source_file d1dt03400f2.cif
_cod_data_source_block is_ls214_1
_cod_original_sg_symbol_H-M 'P 21/n'
_cod_database_code 7708648
_shelx_shelxl_version_number 2014/7
_shelx_space_group_comment
;
The symmetry employed for this shelxl refinement is uniquely defined
by the following loop, which should always be used as a source of
symmetry information in preference to the above space-group names.
They are only intended as comments.
;
_shelx_estimated_absorpt_t_min 0.199
_shelx_estimated_absorpt_t_max 0.609

loop_
_space_group_symop_operation_xyz
'x, y, z'
'-x+1/2, y+1/2, -z+1/2'
'-x, -y, -z'
'x-1/2, -y-1/2, z-1/2'

loop_
_atom_site_label
_atom_site_type_symbol
_atom_site_fract_x
_atom_site_fract_y
_atom_site_fract_z
_atom_site_U_iso_or_equiv
_atom_site_adp_type
_atom_site_occupancy
_atom_site_site_symmetry_order
_atom_site_calc_flag
_atom_site_refinement_flags_posn
_atom_site_refinement_flags_adp
_atom_site_refinement_flags_occupancy
_atom_site_disorder_assembly
_atom_site_disorder_group
Au1 Au 0.60084(2) 0.62959(2) 0.50305(2) 0.01422(2) Uani 1 1 d . . . . .
Cl1 Cl 0.53879(5) 0.62358(2) 0.66277(4) 0.02201(10) Uani 1 1 d . . . . .
P1 P 0.64191(4) 0.63996(2) 0.34074(4) 0.01271(9) Uani 1 1 d . . . . .
O1 O 0.58812(14) 0.73739(7) 0.21377(12) 0.0212(3) Uani 1 1 d . . . . .
C1 C 0.77015(15) 0.60187(8) 0.30171(14) 0.0126(3) Uani 1 1 d . . . . .
C2 C 0.79521(16) 0.60162(9) 0.19831(15) 0.0142(3) Uani 1 1 d . . . . .
C3 C 0.88183(17) 0.56323(10) 0.16938(16) 0.0184(4) Uani 1 1 d . . . . .
H3 H 0.8959 0.5613 0.0994 0.022 Uiso 1 1 calc R U . . .
C4 C 0.94736(19) 0.52803(11) 0.23971(17) 0.0225(4) Uani 1 1 d . . . . .
H4 H 1.0059 0.5022 0.2183 0.027 Uiso 1 1 calc R U . . .
C5 C 0.92730(18) 0.53050(10) 0.34189(17) 0.0205(4) Uani 1 1 d . . . . .
H5 H 0.9745 0.5075 0.3906 0.025 Uiso 1 1 calc R U . . .
C6 C 0.83913(16) 0.56617(9) 0.37453(15) 0.0150(3) Uani 1 1 d . . . . .
C7 C 0.74742(16) 0.64510(9) 0.11506(15) 0.0139(3) Uani 1 1 d . . . . .
C8 C 0.79725(17) 0.70499(9) 0.11051(15) 0.0158(3) Uani 1 1 d . . . . .
C9 C 0.76702(18) 0.74423(10) 0.02803(16) 0.0191(4) Uani 1 1 d . . . . .
H9 H 0.8004 0.7848 0.0256 0.023 Uiso 1 1 calc R U . . .
C10 C 0.68920(18) 0.72558(10) -0.05101(16) 0.0189(4) Uani 1 1 d . . . . .
C11 C 0.64144(17) 0.66606(10) -0.04611(16) 0.0189(4) Uani 1 1 d . . . . .
H11 H 0.5871 0.6531 -0.0991 0.023 Uiso 1 1 calc R U . . .
C12 C 0.67126(17) 0.62462(9) 0.03488(15) 0.0154(3) Uani 1 1 d . . . . .
C13 C 0.88630(19) 0.72612(10) 0.19123(17) 0.0212(4) Uani 1 1 d . . . . .
H13A H 0.9497 0.6967 0.1940 0.032 Uiso 1 1 calc R U . . .
H13B H 0.8551 0.7271 0.2577 0.032 Uiso 1 1 calc R U . . .
H13C H 0.9122 0.7684 0.1746 0.032 Uiso 1 1 calc R U . . .
C14 C 0.6619(2) 0.76679(12) -0.14329(19) 0.0292(5) Uani 1 1 d . . . . .
H14A H 0.7053 0.7527 -0.1990 0.044 Uiso 1 1 calc R U . . .
H14B H 0.6812 0.8106 -0.1259 0.044 Uiso 1 1 calc R U . . .
H14C H 0.5815 0.7638 -0.1650 0.044 Uiso 1 1 calc R U . . .
C15 C 0.6249(2) 0.55848(10) 0.02930(17) 0.0219(4) Uani 1 1 d . . . . .
H15A H 0.6561 0.5357 -0.0265 0.033 Uiso 1 1 calc R U . . .
H15B H 0.5429 0.5601 0.0168 0.033 Uiso 1 1 calc R U . . .
H15C H 0.6455 0.5367 0.0940 0.033 Uiso 1 1 calc R U . . .
C16 C 0.82857(16) 0.56424(9) 0.48680(15) 0.0159(3) Uani 1 1 d . . . . .
C17 C 0.77223(18) 0.51387(10) 0.52970(17) 0.0203(4) Uani 1 1 d . . . . .
C18 C 0.76605(18) 0.51284(12) 0.63498(18) 0.0259(5) Uani 1 1 d . . . . .
H18 H 0.7287 0.4787 0.6642 0.031 Uiso 1 1 calc R U . . .
C19 C 0.81237(19) 0.55982(13) 0.69866(17) 0.0269(5) Uani 1 1 d . . . . .
C20 C 0.87482(19) 0.60671(12) 0.65591(17) 0.0245(4) Uani 1 1 d . . . . .
H20 H 0.9105 0.6381 0.6990 0.029 Uiso 1 1 calc R U . . .
C21 C 0.88633(17) 0.60874(10) 0.55124(16) 0.0187(4) Uani 1 1 d . . . . .
C22 C 0.7187(2) 0.46145(11) 0.4655(2) 0.0310(5) Uani 1 1 d . . . . .
H22A H 0.6377 0.4690 0.4538 0.046 Uiso 1 1 calc R U . . .
H22B H 0.7320 0.4212 0.5011 0.046 Uiso 1 1 calc R U . . .
H22C H 0.7515 0.4600 0.3998 0.046 Uiso 1 1 calc R U . . .
C23 C 0.7932(2) 0.56010(17) 0.81055(19) 0.0412(7) Uani 1 1 d . . . . .
H23A H 0.7149 0.5714 0.8184 0.062 Uiso 1 1 calc R U . . .
H23B H 0.8432 0.5910 0.8465 0.062 Uiso 1 1 calc R U . . .
H23C H 0.8089 0.5181 0.8394 0.062 Uiso 1 1 calc R U . . .
C24 C 0.96671(19) 0.65522(11) 0.51102(19) 0.0247(4) Uani 1 1 d . . . . .
H24A H 0.9387 0.6682 0.4419 0.037 Uiso 1 1 calc R U . . .
H24B H 1.0406 0.6355 0.5092 0.037 Uiso 1 1 calc R U . . .
H24C H 0.9732 0.6922 0.5558 0.037 Uiso 1 1 calc R U . . .
C25 C 0.52414(16) 0.60822(10) 0.25685(15) 0.0168(3) Uani 1 1 d . . . . .
H25 H 0.5356 0.6191 0.1845 0.020 Uiso 1 1 calc R U . . .
C26 C 0.51865(19) 0.53666(10) 0.26703(18) 0.0226(4) Uani 1 1 d . . . . .
H26A H 0.4580 0.5202 0.2193 0.034 Uiso 1 1 calc R U . . .
H26B H 0.5042 0.5256 0.3371 0.034 Uiso 1 1 calc R U . . .
H26C H 0.5903 0.5182 0.2513 0.034 Uiso 1 1 calc R U . . .
C27 C 0.41451(18) 0.63815(11) 0.28480(18) 0.0230(4) Uani 1 1 d . . . . .
H27A H 0.4176 0.6839 0.2744 0.035 Uiso 1 1 calc R U . . .
H27B H 0.4043 0.6293 0.3566 0.035 Uiso 1 1 calc R U . . .
H27C H 0.3514 0.6205 0.2413 0.035 Uiso 1 1 calc R U . . .
C28 C 0.63400(17) 0.72747(9) 0.29777(15) 0.0155(3) Uani 1 1 d . . . . .
C29 C 0.66482(17) 0.78052(9) 0.37300(15) 0.0160(3) Uani 1 1 d . . . . .
C30 C 0.76396(18) 0.76511(10) 0.45150(16) 0.0189(4) Uani 1 1 d . . . . .
H30A H 0.7482 0.7258 0.4881 0.023 Uiso 1 1 calc R U . . .
H30B H 0.8327 0.7585 0.4160 0.023 Uiso 1 1 calc R U . . .
C31 C 0.7828(2) 0.81935(10) 0.52820(18) 0.0244(4) Uani 1 1 d . . . . .
H31 H 0.8471 0.8088 0.5793 0.029 Uiso 1 1 calc R U . . .
C32 C 0.6764(2) 0.82906(12) 0.58348(18) 0.0273(5) Uani 1 1 d . . . . .
H32A H 0.6888 0.8633 0.6344 0.033 Uiso 1 1 calc R U . . .
H32B H 0.6589 0.7900 0.6200 0.033 Uiso 1 1 calc R U . . .
C33 C 0.57754(19) 0.84618(10) 0.50544(17) 0.0225(4) Uani 1 1 d . . . . .
H33 H 0.5085 0.8532 0.5416 0.027 Uiso 1 1 calc R U . . .
C34 C 0.6059(2) 0.90634(10) 0.4482(2) 0.0266(5) Uani 1 1 d . . . . .
H34A H 0.5423 0.9176 0.3981 0.032 Uiso 1 1 calc R U . . .
H34B H 0.6183 0.9416 0.4973 0.032 Uiso 1 1 calc R U . . .
C35 C 0.71179(19) 0.89591(10) 0.39280(19) 0.0250(4) Uani 1 1 d . . . . .
H35 H 0.7295 0.9353 0.3556 0.030 Uiso 1 1 calc R U . . .
C36 C 0.69143(19) 0.84150(9) 0.31566(18) 0.0214(4) Uani 1 1 d . . . . .
H36A H 0.7591 0.8351 0.2785 0.026 Uiso 1 1 calc R U . . .
H36B H 0.6278 0.8521 0.2651 0.026 Uiso 1 1 calc R U . . .
C37 C 0.8101(2) 0.87968(11) 0.4707(2) 0.0291(5) Uani 1 1 d . . . . .
H37A H 0.8238 0.9149 0.5197 0.035 Uiso 1 1 calc R U . . .
H37B H 0.8789 0.8733 0.4353 0.035 Uiso 1 1 calc R U . . .
C38 C 0.55762(17) 0.79195(9) 0.42914(16) 0.0177(4) Uani 1 1 d . . . . .
H38A H 0.4938 0.8024 0.3787 0.021 Uiso 1 1 calc R U . . .
H38B H 0.5384 0.7531 0.4657 0.021 Uiso 1 1 calc R U . . .

loop_
_atom_site_aniso_label
_atom_site_aniso_U_11
_atom_site_aniso_U_22
_atom_site_aniso_U_33
_atom_site_aniso_U_23
_atom_site_aniso_U_13
_atom_site_aniso_U_12
Au1 0.01541(4) 0.01425(4) 0.01310(4) 0.00170(2) 0.00183(2) 0.00245(2)
Cl1 0.0279(3) 0.0232(2) 0.0158(2) 0.00249(17) 0.00706(19) 0.00661(18)
P1 0.0123(2) 0.0134(2) 0.0124(2) 0.00134(16) 0.00085(17) 0.00097(15)
O1 0.0281(8) 0.0182(7) 0.0167(7) 0.0030(5) -0.0012(6) 0.0039(6)
C1 0.0122(8) 0.0119(8) 0.0138(8) 0.0005(6) 0.0014(6) -0.0001(6)
C2 0.0143(8) 0.0135(8) 0.0147(8) 0.0001(6) 0.0009(7) -0.0013(6)
C3 0.0181(9) 0.0212(9) 0.0162(9) -0.0010(7) 0.0024(7) 0.0027(7)
C4 0.0202(10) 0.0257(10) 0.0216(10) -0.0016(8) 0.0020(8) 0.0091(8)
C5 0.0188(9) 0.0234(10) 0.0190(10) 0.0018(7) -0.0003(8) 0.0071(7)
C6 0.0141(8) 0.0149(8) 0.0156(9) 0.0007(6) -0.0010(7) 0.0015(6)
C7 0.0141(8) 0.0152(8) 0.0128(8) 0.0012(6) 0.0029(7) 0.0014(6)
C8 0.0159(8) 0.0160(8) 0.0156(9) 0.0012(7) 0.0027(7) -0.0013(6)
C9 0.0197(9) 0.0172(9) 0.0209(10) 0.0045(7) 0.0046(8) -0.0001(7)
C10 0.0185(9) 0.0227(10) 0.0161(9) 0.0055(7) 0.0036(7) 0.0044(7)
C11 0.0167(9) 0.0256(10) 0.0140(9) -0.0001(7) 0.0001(7) 0.0017(7)
C12 0.0154(8) 0.0180(9) 0.0131(8) -0.0019(6) 0.0031(7) -0.0004(6)
C13 0.0218(10) 0.0209(10) 0.0208(10) -0.0002(8) 0.0011(8) -0.0071(8)
C14 0.0313(12) 0.0323(12) 0.0239(11) 0.0148(9) 0.0013(10) 0.0054(10)
C15 0.0256(10) 0.0217(10) 0.0180(9) -0.0025(7) 0.0002(8) -0.0041(8)
C16 0.0131(8) 0.0186(9) 0.0157(9) 0.0028(7) -0.0007(7) 0.0044(6)
C17 0.0163(9) 0.0230(10) 0.0216(10) 0.0068(8) 0.0008(8) 0.0037(7)
C18 0.0164(9) 0.0369(12) 0.0249(11) 0.0153(9) 0.0041(8) 0.0071(8)
C19 0.0199(10) 0.0470(14) 0.0140(9) 0.0060(9) 0.0026(8) 0.0158(9)
C20 0.0209(10) 0.0350(12) 0.0169(9) -0.0039(8) -0.0034(8) 0.0122(9)
C21 0.0159(9) 0.0223(9) 0.0174(9) 0.0008(7) -0.0019(7) 0.0063(7)
C22 0.0333(13) 0.0259(11) 0.0325(13) 0.0087(9) -0.0041(10) -0.0082(9)
C23 0.0274(13) 0.079(2) 0.0180(11) 0.0068(12) 0.0061(10) 0.0204(13)
C24 0.0196(10) 0.0246(11) 0.0285(12) 0.0012(9) -0.0055(9) 0.0003(8)
C25 0.0151(8) 0.0194(9) 0.0157(9) 0.0014(7) 0.0007(7) -0.0009(7)
C26 0.0202(10) 0.0197(10) 0.0277(11) 0.0010(8) 0.0010(8) -0.0062(7)
C27 0.0134(9) 0.0332(12) 0.0224(10) 0.0032(8) 0.0009(8) 0.0022(8)
C28 0.0163(9) 0.0129(8) 0.0175(9) 0.0027(6) 0.0032(7) 0.0022(6)
C29 0.0167(9) 0.0136(8) 0.0176(9) 0.0008(7) 0.0010(7) 0.0007(6)
C30 0.0168(9) 0.0190(9) 0.0203(10) -0.0018(7) -0.0022(8) 0.0027(7)
C31 0.0233(10) 0.0216(10) 0.0271(11) -0.0073(8) -0.0053(9) 0.0018(8)
C32 0.0303(12) 0.0273(11) 0.0234(11) -0.0097(9) -0.0016(9) 0.0042(9)
C33 0.0237(10) 0.0189(10) 0.0249(11) -0.0046(8) 0.0026(9) 0.0046(8)
C34 0.0291(12) 0.0144(9) 0.0360(13) -0.0046(8) 0.0013(10) 0.0051(8)
C35 0.0253(11) 0.0131(9) 0.0366(13) 0.0002(8) 0.0022(9) -0.0005(8)
C36 0.0229(10) 0.0155(9) 0.0261(11) 0.0041(8) 0.0037(8) 0.0006(7)
C37 0.0253(11) 0.0199(10) 0.0412(14) -0.0081(9) -0.0017(10) -0.0034(8)
C38 0.0178(9) 0.0168(9) 0.0185(9) 0.0004(7) 0.0021(7) 0.0028(7)

loop_
_atom_type_symbol
_atom_type_description
_atom_type_scat_dispersion_real
_atom_type_scat_dispersion_imag
_atom_type_scat_source
C C 0.0033 0.0016 'International Tables Vol C Tables 4.2.6.8 and 6.1.1.4'
H H 0.0000 0.0000 'International Tables Vol C Tables 4.2.6.8 and 6.1.1.4'
Au Au -2.0133 8.8022 'International Tables Vol C Tables 4.2.6.8 and 6.1.1.4'
Cl Cl 0.1484 0.1585 'International Tables Vol C Tables 4.2.6.8 and 6.1.1.4'
O O 0.0106 0.0060 'International Tables Vol C Tables 4.2.6.8 and 6.1.1.4'
P P 0.1023 0.0942 'International Tables Vol C Tables 4.2.6.8 and 6.1.1.4'

loop_
_geom_angle_atom_site_label_1
_geom_angle_atom_site_label_2
_geom_angle_atom_site_label_3
_geom_angle
_geom_angle_site_symmetry_1
_geom_angle_site_symmetry_3
_geom_angle_publ_flag
P1 Au1 Cl1 173.372(18) . . ?
C25 P1 C1 106.51(9) . . ?
C25 P1 C28 99.26(9) . . ?
C1 P1 C28 111.00(8) . . ?
C25 P1 Au1 108.32(7) . . ?
C1 P1 Au1 118.61(6) . . ?
C28 P1 Au1 111.20(6) . . ?
C2 C1 C6 118.90(17) . . ?
C2 C1 P1 121.29(14) . . ?
C6 C1 P1 119.46(14) . . ?
C3 C2 C1 119.21(17) . . ?
C3 C2 C7 113.74(17) . . ?
C1 C2 C7 126.59(17) . . ?
C4 C3 C2 121.66(19) . . ?
C4 C3 H3 119.2 . . ?
C2 C3 H3 119.2 . . ?
C3 C4 C5 119.52(19) . . ?
C3 C4 H4 120.2 . . ?
C5 C4 H4 120.2 . . ?
C4 C5 C6 121.23(19) . . ?
C4 C5 H5 119.4 . . ?
C6 C5 H5 119.4 . . ?
C5 C6 C1 119.33(18) . . ?
C5 C6 C16 114.91(17) . . ?
C1 C6 C16 125.74(17) . . ?
C12 C7 C8 119.87(18) . . ?
C12 C7 C2 122.50(17) . . ?
C8 C7 C2 116.72(17) . . ?
C9 C8 C7 119.51(19) . . ?
C9 C8 C13 119.42(18) . . ?
C7 C8 C13 121.02(18) . . ?
C8 C9 C10 121.57(19) . . ?
C8 C9 H9 119.2 . . ?
C10 C9 H9 119.2 . . ?
C9 C10 C11 118.35(19) . . ?
C9 C10 C14 121.3(2) . . ?
C11 C10 C14 120.3(2) . . ?
C10 C11 C12 121.81(19) . . ?
C10 C11 H11 119.1 . . ?
C12 C11 H11 119.1 . . ?
C7 C12 C11 118.80(18) . . ?
C7 C12 C15 122.50(18) . . ?
C11 C12 C15 118.60(18) . . ?
C8 C13 H13A 109.5 . . ?
C8 C13 H13B 109.5 . . ?
H13A C13 H13B 109.5 . . ?
C8 C13 H13C 109.5 . . ?
H13A C13 H13C 109.5 . . ?
H13B C13 H13C 109.5 . . ?
C10 C14 H14A 109.5 . . ?
C10 C14 H14B 109.5 . . ?
H14A C14 H14B 109.5 . . ?
C10 C14 H14C 109.5 . . ?
H14A C14 H14C 109.5 . . ?
H14B C14 H14C 109.5 . . ?
C12 C15 H15A 109.5 . . ?
C12 C15 H15B 109.5 . . ?
H15A C15 H15B 109.5 . . ?
C12 C15 H15C 109.5 . . ?
H15A C15 H15C 109.5 . . ?
H15B C15 H15C 109.5 . . ?
C17 C16 C21 119.66(19) . . ?
C17 C16 C6 120.14(18) . . ?
C21 C16 C6 119.77(18) . . ?
C18 C17 C16 118.6(2) . . ?
C18 C17 C22 119.2(2) . . ?
C16 C17 C22 122.1(2) . . ?
C19 C18 C17 122.4(2) . . ?
C19 C18 H18 118.8 . . ?
C17 C18 H18 118.8 . . ?
C18 C19 C20 118.1(2) . . ?
C18 C19 C23 120.3(2) . . ?
C20 C19 C23 121.6(3) . . ?
C19 C20 C21 121.6(2) . . ?
C19 C20 H20 119.2 . . ?
C21 C20 H20 119.2 . . ?
C20 C21 C16 119.1(2) . . ?
C20 C21 C24 119.2(2) . . ?
C16 C21 C24 121.50(19) . . ?
C17 C22 H22A 109.5 . . ?
C17 C22 H22B 109.5 . . ?
H22A C22 H22B 109.5 . . ?
C17 C22 H22C 109.5 . . ?
H22A C22 H22C 109.5 . . ?
H22B C22 H22C 109.5 . . ?
C19 C23 H23A 109.5 . . ?
C19 C23 H23B 109.5 . . ?
H23A C23 H23B 109.5 . . ?
C19 C23 H23C 109.5 . . ?
H23A C23 H23C 109.5 . . ?
H23B C23 H23C 109.5 . . ?
C21 C24 H24A 109.5 . . ?
C21 C24 H24B 109.5 . . ?
H24A C24 H24B 109.5 . . ?
C21 C24 H24C 109.5 . . ?
H24A C24 H24C 109.5 . . ?
H24B C24 H24C 109.5 . . ?
C26 C25 C27 110.32(17) . . ?
C26 C25 P1 110.40(14) . . ?
C27 C25 P1 109.33(15) . . ?
C26 C25 H25 108.9 . . ?
C27 C25 H25 108.9 . . ?
P1 C25 H25 108.9 . . ?
C25 C26 H26A 109.5 . . ?
C25 C26 H26B 109.5 . . ?
H26A C26 H26B 109.5 . . ?
C25 C26 H26C 109.5 . . ?
H26A C26 H26C 109.5 . . ?
H26B C26 H26C 109.5 . . ?
C25 C27 H27A 109.5 . . ?
C25 C27 H27B 109.5 . . ?
H27A C27 H27B 109.5 . . ?
C25 C27 H27C 109.5 . . ?
H27A C27 H27C 109.5 . . ?
H27B C27 H27C 109.5 . . ?
O1 C28 C29 121.99(17) . . ?
O1 C28 P1 116.07(15) . . ?
C29 C28 P1 121.05(14) . . ?
C28 C29 C30 114.03(16) . . ?
C28 C29 C36 110.54(17) . . ?
C30 C29 C36 109.02(17) . . ?
C28 C29 C38 105.16(16) . . ?
C30 C29 C38 109.53(17) . . ?
C36 C29 C38 108.37(16) . . ?
C31 C30 C29 109.97(17) . . ?
C31 C30 H30A 109.7 . . ?
C29 C30 H30A 109.7 . . ?
C31 C30 H30B 109.7 . . ?
C29 C30 H30B 109.7 . . ?
H30A C30 H30B 108.2 . . ?
C32 C31 C30 109.45(19) . . ?
C32 C31 C37 110.05(19) . . ?
C30 C31 C37 109.1(2) . . ?
C32 C31 H31 109.4 . . ?
C30 C31 H31 109.4 . . ?
C37 C31 H31 109.4 . . ?
C31 C32 C33 109.65(19) . . ?
C31 C32 H32A 109.7 . . ?
C33 C32 H32A 109.7 . . ?
C31 C32 H32B 109.7 . . ?
C33 C32 H32B 109.7 . . ?
H32A C32 H32B 108.2 . . ?
C38 C33 C34 109.42(18) . . ?
C38 C33 C32 108.97(17) . . ?
C34 C33 C32 109.4(2) . . ?
C38 C33 H33 109.7 . . ?
C34 C33 H33 109.7 . . ?
C32 C33 H33 109.7 . . ?
C35 C34 C33 109.93(18) . . ?
C35 C34 H34A 109.7 . . ?
C33 C34 H34A 109.7 . . ?
C35 C34 H34B 109.7 . . ?
C33 C34 H34B 109.7 . . ?
H34A C34 H34B 108.2 . . ?
C37 C35 C34 109.5(2) . . ?
C37 C35 C36 109.82(18) . . ?
C34 C35 C36 109.39(18) . . ?
C37 C35 H35 109.4 . . ?
C34 C35 H35 109.4 . . ?
C36 C35 H35 109.4 . . ?
C35 C36 C29 109.49(18) . . ?
C35 C36 H36A 109.8 . . ?
C29 C36 H36A 109.8 . . ?
C35 C36 H36B 109.8 . . ?
C29 C36 H36B 109.8 . . ?
H36A C36 H36B 108.2 . . ?
C35 C37 C31 109.45(19) . . ?
C35 C37 H37A 109.8 . . ?
C31 C37 H37A 109.8 . . ?
C35 C37 H37B 109.8 . . ?
C31 C37 H37B 109.8 . . ?
H37A C37 H37B 108.2 . . ?
C33 C38 C29 109.96(17) . . ?
C33 C38 H38A 109.7 . . ?
C29 C38 H38A 109.7 . . ?
C33 C38 H38B 109.7 . . ?
C29 C38 H38B 109.7 . . ?
H38A C38 H38B 108.2 . . ?

loop_
_geom_bond_atom_site_label_1
_geom_bond_atom_site_label_2
_geom_bond_distance
_geom_bond_site_symmetry_2
_geom_bond_publ_flag
Au1 P1 2.2414(6) . ?
Au1 Cl1 2.2907(6) . ?
P1 C25 1.837(2) . ?
P1 C1 1.8453(19) . ?
P1 C28 1.9400(19) . ?
O1 C28 1.207(2) . ?
C1 C2 1.417(3) . ?
C1 C6 1.424(3) . ?
C2 C3 1.396(3) . ?
C2 C7 1.504(3) . ?
C3 C4 1.377(3) . ?
C3 H3 0.9500 . ?
C4 C5 1.386(3) . ?
C4 H4 0.9500 . ?
C5 C6 1.395(3) . ?
C5 H5 0.9500 . ?
C6 C16 1.492(3) . ?
C7 C12 1.399(3) . ?
C7 C8 1.407(3) . ?
C8 C9 1.389(3) . ?
C8 C13 1.503(3) . ?
C9 C10 1.389(3) . ?
C9 H9 0.9500 . ?
C10 C11 1.389(3) . ?
C10 C14 1.507(3) . ?
C11 C12 1.402(3) . ?
C11 H11 0.9500 . ?
C12 C15 1.508(3) . ?
C13 H13A 0.9800 . ?
C13 H13B 0.9800 . ?
C13 H13C 0.9800 . ?
C14 H14A 0.9800 . ?
C14 H14B 0.9800 . ?
C14 H14C 0.9800 . ?
C15 H15A 0.9800 . ?
C15 H15B 0.9800 . ?
C15 H15C 0.9800 . ?
C16 C17 1.407(3) . ?
C16 C21 1.408(3) . ?
C17 C18 1.392(3) . ?
C17 C22 1.504(3) . ?
C18 C19 1.385(4) . ?
C18 H18 0.9500 . ?
C19 C20 1.392(4) . ?
C19 C23 1.508(3) . ?
C20 C21 1.395(3) . ?
C20 H20 0.9500 . ?
C21 C24 1.505(3) . ?
C22 H22A 0.9800 . ?
C22 H22B 0.9800 . ?
C22 H22C 0.9800 . ?
C23 H23A 0.9800 . ?
C23 H23B 0.9800 . ?
C23 H23C 0.9800 . ?
C24 H24A 0.9800 . ?
C24 H24B 0.9800 . ?
C24 H24C 0.9800 . ?
C25 C26 1.526(3) . ?
C25 C27 1.530(3) . ?
C25 H25 1.0000 . ?
C26 H26A 0.9800 . ?
C26 H26B 0.9800 . ?
C26 H26C 0.9800 . ?
C27 H27A 0.9800 . ?
C27 H27B 0.9800 . ?
C27 H27C 0.9800 . ?
C28 C29 1.521(3) . ?
C29 C30 1.536(3) . ?
C29 C36 1.544(3) . ?
C29 C38 1.553(3) . ?
C30 C31 1.533(3) . ?
C30 H30A 0.9900 . ?
C30 H30B 0.9900 . ?
C31 C32 1.533(3) . ?
C31 C37 1.536(3) . ?
C31 H31 1.0000 . ?
C32 C33 1.538(3) . ?
C32 H32A 0.9900 . ?
C32 H32B 0.9900 . ?
C33 C38 1.531(3) . ?
C33 C34 1.534(3) . ?
C33 H33 1.0000 . ?
C34 C35 1.531(3) . ?
C34 H34A 0.9900 . ?
C34 H34B 0.9900 . ?
C35 C37 1.528(4) . ?
C35 C36 1.541(3) . ?
C35 H35 1.0000 . ?
C36 H36A 0.9900 . ?
C36 H36B 0.9900 . ?
C37 H37A 0.9900 . ?
C37 H37B 0.9900 . ?
C38 H38A 0.9900 . ?
C38 H38B 0.9900 . ?

loop_
_geom_torsion_atom_site_label_1
_geom_torsion_atom_site_label_2
_geom_torsion_atom_site_label_3
_geom_torsion_atom_site_label_4
_geom_torsion
_geom_torsion_site_symmetry_1
_geom_torsion_site_symmetry_2
_geom_torsion_site_symmetry_3
_geom_torsion_site_symmetry_4
_geom_torsion_publ_flag
C25 P1 C1 C2 51.63(17) . . . . ?
C28 P1 C1 C2 -55.43(17) . . . . ?
Au1 P1 C1 C2 173.98(12) . . . . ?
C25 P1 C1 C6 -121.47(15) . . . . ?
C28 P1 C1 C6 131.46(15) . . . . ?
Au1 P1 C1 C6 0.87(17) . . . . ?
C6 C1 C2 C3 4.2(3) . . . . ?
P1 C1 C2 C3 -168.91(15) . . . . ?
C6 C1 C2 C7 -167.50(18) . . . . ?
P1 C1 C2 C7 19.4(3) . . . . ?
C1 C2 C3 C4 -3.4(3) . . . . ?
C7 C2 C3 C4 169.4(2) . . . . ?
C2 C3 C4 C5 0.0(3) . . . . ?
C3 C4 C5 C6 2.5(3) . . . . ?
C4 C5 C6 C1 -1.5(3) . . . . ?
C4 C5 C6 C16 -179.8(2) . . . . ?
C2 C1 C6 C5 -1.9(3) . . . . ?
P1 C1 C6 C5 171.41(15) . . . . ?
C2 C1 C6 C16 176.26(18) . . . . ?
P1 C1 C6 C16 -10.5(3) . . . . ?
C3 C2 C7 C12 78.5(2) . . . . ?
C1 C2 C7 C12 -109.3(2) . . . . ?
C3 C2 C7 C8 -90.5(2) . . . . ?
C1 C2 C7 C8 81.6(2) . . . . ?
C12 C7 C8 C9 2.4(3) . . . . ?
C2 C7 C8 C9 171.76(18) . . . . ?
C12 C7 C8 C13 -174.94(19) . . . . ?
C2 C7 C8 C13 -5.6(3) . . . . ?
C7 C8 C9 C10 -0.6(3) . . . . ?
C13 C8 C9 C10 176.8(2) . . . . ?
C8 C9 C10 C11 0.0(3) . . . . ?
C8 C9 C10 C14 -176.3(2) . . . . ?
C9 C10 C11 C12 -1.2(3) . . . . ?
C14 C10 C11 C12 175.1(2) . . . . ?
C8 C7 C12 C11 -3.6(3) . . . . ?
C2 C7 C12 C11 -172.24(18) . . . . ?
C8 C7 C12 C15 172.99(19) . . . . ?
C2 C7 C12 C15 4.3(3) . . . . ?
C10 C11 C12 C7 3.0(3) . . . . ?
C10 C11 C12 C15 -173.72(19) . . . . ?
C5 C6 C16 C17 -82.8(2) . . . . ?
C1 C6 C16 C17 99.0(2) . . . . ?
C5 C6 C16 C21 89.7(2) . . . . ?
C1 C6 C16 C21 -88.5(2) . . . . ?
C21 C16 C17 C18 6.2(3) . . . . ?
C6 C16 C17 C18 178.62(18) . . . . ?
C21 C16 C17 C22 -173.9(2) . . . . ?
C6 C16 C17 C22 -1.4(3) . . . . ?
C16 C17 C18 C19 0.6(3) . . . . ?
C22 C17 C18 C19 -179.3(2) . . . . ?
C17 C18 C19 C20 -5.3(3) . . . . ?
C17 C18 C19 C23 173.7(2) . . . . ?
C18 C19 C20 C21 3.2(3) . . . . ?
C23 C19 C20 C21 -175.7(2) . . . . ?
C19 C20 C21 C16 3.4(3) . . . . ?
C19 C20 C21 C24 -172.1(2) . . . . ?
C17 C16 C21 C20 -8.1(3) . . . . ?
C6 C16 C21 C20 179.41(18) . . . . ?
C17 C16 C21 C24 167.27(19) . . . . ?
C6 C16 C21 C24 -5.2(3) . . . . ?
C1 P1 C25 C26 58.69(16) . . . . ?
C28 P1 C25 C26 173.97(15) . . . . ?
Au1 P1 C25 C26 -69.93(15) . . . . ?
C1 P1 C25 C27 -179.77(14) . . . . ?
C28 P1 C25 C27 -64.49(15) . . . . ?
Au1 P1 C25 C27 51.61(15) . . . . ?
O1 C28 C29 C30 -154.1(2) . . . . ?
P1 C28 C29 C30 37.1(2) . . . . ?
O1 C28 C29 C36 -30.9(3) . . . . ?
P1 C28 C29 C36 160.37(14) . . . . ?
O1 C28 C29 C38 85.9(2) . . . . ?
P1 C28 C29 C38 -82.87(18) . . . . ?
C28 C29 C30 C31 -175.88(18) . . . . ?
C36 C29 C30 C31 60.1(2) . . . . ?
C38 C29 C30 C31 -58.4(2) . . . . ?
C29 C30 C31 C32 59.7(2) . . . . ?
C29 C30 C31 C37 -60.7(2) . . . . ?
C30 C31 C32 C33 -60.9(2) . . . . ?
C37 C31 C32 C33 59.0(2) . . . . ?
C31 C32 C33 C38 60.9(2) . . . . ?
C31 C32 C33 C34 -58.7(2) . . . . ?
C38 C33 C34 C35 -59.8(2) . . . . ?
C32 C33 C34 C35 59.6(2) . . . . ?
C33 C34 C35 C37 -60.3(2) . . . . ?
C33 C34 C35 C36 60.0(2) . . . . ?
C37 C35 C36 C29 59.5(2) . . . . ?
C34 C35 C36 C29 -60.6(2) . . . . ?
C28 C29 C36 C35 174.89(17) . . . . ?
C30 C29 C36 C35 -59.0(2) . . . . ?
C38 C29 C36 C35 60.1(2) . . . . ?
C34 C35 C37 C31 59.9(2) . . . . ?
C36 C35 C37 C31 -60.2(3) . . . . ?
C32 C31 C37 C35 -59.6(2) . . . . ?
C30 C31 C37 C35 60.5(2) . . . . ?
C34 C33 C38 C29 60.0(2) . . . . ?
C32 C33 C38 C29 -59.7(2) . . . . ?
C28 C29 C38 C33 -178.37(16) . . . . ?
C30 C29 C38 C33 58.7(2) . . . . ?
C36 C29 C38 C33 -60.1(2) . . . . ?
